data_7238672
loop_
_publ_author_name
'Wang, Xiang-Bo'
'Saga, Yuta'
'Shen, Ruwei'
'Fujino, Hiroyoshi'
'Goto, Midori'
'Han, Li-Biao'

_publ_section_title
;
 Umpolung catalyzed by organophosphines: efficient \b,\b-dimerization of
 vinylphosphonates affording linear dimers
;
_journal_issue 14
_journal_name_full 'RSC Advances'
_journal_page_first 5935
_journal_paper_doi 10.1039/c2ra20704d
_journal_volume 2
_journal_year 2012
_chemical_formula_moiety 'C7 H18 O3 P", H2 O'
_chemical_formula_sum 'C7 H20 O4 P2'
_chemical_formula_weight 230.17
_space_group_IT_number 14
_space_group_name_Hall '-P 2ybc'
_space_group_name_H-M_alt 'P 1 21/c 1'
_symmetry_cell_setting monoclinic
_symmetry_space_group_name_H-M 'P 1 21/c 1'
_atom_sites_solution_hydrogens mixed
_atom_sites_solution_primary direct
_atom_sites_solution_secondary difmap
_audit_creation_method SHELXL-97
_cell_angle_alpha 90.00
_cell_angle_beta 90.122(2)
_cell_angle_gamma 90.00
_cell_formula_units_Z 12
_cell_length_a 8.8559(11)
_cell_length_b 23.483(3)
_cell_length_c 17.042(2)
_cell_measurement_reflns_used 7272
_cell_measurement_temperature 183(2)
_cell_measurement_theta_max 27.55
_cell_measurement_theta_min 2.39
_cell_volume 3544.1(8)
_computing_cell_refinement 'Bruker SAINT'
_computing_data_collection 'Bruker APEX2'
_computing_data_reduction 'Bruker SAINT'
_computing_molecular_graphics 'Bruker SHELXTL'
_computing_publication_material 'Bruker SHELXTL'
_computing_structure_refinement 'SHELXL-97 (Sheldrick, 1997)'
_computing_structure_solution 'SHELXS-97 (Sheldrick, 1990)'
_diffrn_ambient_temperature 183(2)
_diffrn_detector_area_resol_mean 8.333
_diffrn_measured_fraction_theta_full 0.995
_diffrn_measured_fraction_theta_max 0.995
_diffrn_measurement_device_type 'Bruker APEX-II CCD'
_diffrn_measurement_method '\f and \w scans'
_diffrn_radiation_monochromator graphite
_diffrn_radiation_source 'rotating unit'
_diffrn_radiation_type MoK\a
_diffrn_radiation_wavelength 0.71073
_diffrn_reflns_av_R_equivalents 0.0253
_diffrn_reflns_av_sigmaI/netI 0.0328
_diffrn_reflns_limit_h_max 9
_diffrn_reflns_limit_h_min -11
_diffrn_reflns_limit_k_max 22
_diffrn_reflns_limit_k_min -29
_diffrn_reflns_limit_l_max 21
_diffrn_reflns_limit_l_min -20
_diffrn_reflns_number 19135
_diffrn_reflns_theta_full 26.73
_diffrn_reflns_theta_max 26.73
_diffrn_reflns_theta_min 1.48
_diffrn_standards_decay_% 0.0
_exptl_absorpt_coefficient_mu 0.353
_exptl_absorpt_correction_T_max 0.9881
_exptl_absorpt_correction_T_min 0.9245
_exptl_absorpt_correction_type multi-scan
_exptl_absorpt_process_details sadabs
_exptl_crystal_colour colourless
_exptl_crystal_density_diffrn 1.294
_exptl_crystal_density_method 'not measured'
_exptl_crystal_description needle
_exptl_crystal_F_000 1488
_exptl_crystal_size_max 0.20
_exptl_crystal_size_mid 0.10
_exptl_crystal_size_min 0.03
_refine_diff_density_max 0.818
_refine_diff_density_min -0.436
_refine_diff_density_rms 0.058
_refine_ls_extinction_method none
_refine_ls_goodness_of_fit_ref 1.034
_refine_ls_hydrogen_treatment mixed
_refine_ls_matrix_type full
_refine_ls_number_parameters 386
_refine_ls_number_reflns 7493
_refine_ls_number_restraints 240
_refine_ls_restrained_S_all 1.033
_refine_ls_R_factor_all 0.0430
_refine_ls_R_factor_gt 0.0350
_refine_ls_shift/su_max 0.008
_refine_ls_shift/su_mean 0.000
_refine_ls_structure_factor_coef Fsqd
_refine_ls_weighting_details 'calc w=1/[\s^2^(Fo^2^)+(0.0371P)^2^+2.6397P] where P=(Fo^2^+2Fc^2^)/3'
_refine_ls_weighting_scheme calc
_refine_ls_wR_factor_gt 0.0846
_refine_ls_wR_factor_ref 0.0893
_reflns_number_gt 6376
_reflns_number_total 7493
_reflns_threshold_expression >2sigma(I)
_cod_data_source_file c2ra20704d.txt
_cod_data_source_block hanwang1
_cod_depositor_comments
;
The following automatic conversions were performed:

data item '_symmetry_cell_setting' value 'Monoclinic' was changed to
'monoclinic' in accordance with the
/home/saulius/struct/COD-crude-data/automatic-downloads/DataCite-retrospective/RSC/depositions/lib/dictionaries/cif_core.dic
dictionary named 'cif_core.dic' version 2.4.2 last updated on
2011-04-26.

data item '_atom_sites_solution_hydrogens' value 'geom and difmap'
was changed to 'mixed'.

Automatic conversion script
Id: cif_fix_values 6909 2019-04-08 15:41:33Z antanas 
;
_cod_original_cell_volume 3544.0(8)
_cod_original_sg_symbol_H-M P2(1)/c
_cod_database_code 7238672

loop_
_symmetry_equiv_pos_as_xyz
'x, y, z'
'-x, y+1/2, -z+1/2'
'-x, -y, -z'
'x, -y-1/2, z-1/2'

loop_
_atom_site_label
_atom_site_type_symbol
_atom_site_fract_x
_atom_site_fract_y
_atom_site_fract_z
_atom_site_U_iso_or_equiv
_atom_site_adp_type
_atom_site_occupancy
_atom_site_symmetry_multiplicity
_atom_site_calc_flag
_atom_site_refinement_flags
_atom_site_disorder_assembly
_atom_site_disorder_group
C1 C 1.0456(2) 0.22838(8) 0.56599(11) 0.0177(4) Uani 1 1 d U . .
H1A H 1.0294 0.2012 0.6095 0.021 Uiso 1 1 calc R A 1
H1B H 1.0275 0.2671 0.5868 0.021 Uiso 1 1 calc R A 1
C2 C 0.92841(19) 0.21620(8) 0.50123(11) 0.0179(4) Uani 1 1 d U F .
H2A H 0.9177 0.1745 0.4942 0.021 Uiso 1 1 calc R B 1
H2B H 0.9637 0.2326 0.4510 0.021 Uiso 1 1 calc R B 1
C3 C 1.2795(2) 0.27995(9) 0.46833(12) 0.0231(4) Uani 1 1 d U . .
H3A H 1.3850 0.2772 0.4516 0.035 Uiso 1 1 calc R C 1
H3B H 1.2629 0.3167 0.4942 0.035 Uiso 1 1 calc R C 1
H3C H 1.2131 0.2769 0.4224 0.035 Uiso 1 1 calc R C 1
C4 C 1.3530(2) 0.22969(8) 0.62009(11) 0.0169(4) Uani 1 1 d U . .
H4A H 1.3296 0.1986 0.6564 0.025 Uiso 1 1 calc R D 1
H4B H 1.3334 0.2663 0.6458 0.025 Uiso 1 1 calc R D 1
H4C H 1.4596 0.2276 0.6050 0.025 Uiso 1 1 calc R D 1
C5 C 1.2731(2) 0.15719(8) 0.48888(12) 0.0224(4) Uani 1 1 d U . .
H5A H 1.2507 0.1261 0.5255 0.034 Uiso 1 1 calc R E 1
H5B H 1.3793 0.1551 0.4731 0.034 Uiso 1 1 calc R E 1
H5C H 1.2085 0.1537 0.4424 0.034 Uiso 1 1 calc R E 1
C6 C 0.7785(3) 0.33695(11) 0.43647(14) 0.0406(6) Uani 1 1 d U . .
H6A H 0.8804 0.3517 0.4240 0.049 Uiso 0.489(6) 1 calc PR F 1
H6B H 0.7532 0.3067 0.3982 0.049 Uiso 0.489(6) 1 calc PR F 1
H6C H 0.8403 0.3124 0.4039 0.049 Uiso 0.511(6) 1 d PR F 2
H6D H 0.6764 0.3357 0.4158 0.049 Uiso 0.511(6) 1 d PR F 2
C7A C 0.6703(7) 0.3819(2) 0.4316(3) 0.0458(17) Uani 0.489(6) 1 d PU F 1
H34A H 0.6702 0.3977 0.3784 0.069 Uiso 0.489(6) 1 calc PR F 1
H34B H 0.6967 0.4119 0.4693 0.069 Uiso 0.489(6) 1 calc PR F 1
H34C H 0.5697 0.3670 0.4438 0.069 Uiso 0.489(6) 1 calc PR F 1
C7B C 0.8309(8) 0.3915(2) 0.4298(3) 0.061(2) Uani 0.511(6) 1 d PU F 2
H34D H 0.8282 0.4031 0.3746 0.091 Uiso 0.511(6) 1 calc PR F 2
H34E H 0.9350 0.3934 0.4493 0.091 Uiso 0.511(6) 1 calc PR F 2
H34F H 0.7671 0.4171 0.4608 0.091 Uiso 0.511(6) 1 calc PR F 2
C8 C 0.8061(2) 0.32429(8) 0.77182(11) 0.0179(4) Uani 1 1 d U . .
H8A H 0.8385 0.3242 0.8275 0.021 Uiso 1 1 calc R G 1
H8B H 0.8323 0.2868 0.7491 0.021 Uiso 1 1 calc R G 1
C9 C 0.8928(2) 0.37083(8) 0.72779(11) 0.0181(4) Uani 1 1 d U Y .
H9A H 0.8526 0.4087 0.7427 0.022 Uiso 1 1 calc R H 1
H9B H 0.8781 0.3659 0.6706 0.022 Uiso 1 1 calc R H 1
C10 C 0.5503(2) 0.38654(9) 0.83647(12) 0.0244(4) Uani 1 1 d U . .
H10A H 0.4406 0.3918 0.8341 0.037 Uiso 1 1 calc R I 1
H10B H 0.6007 0.4226 0.8239 0.037 Uiso 1 1 calc R I 1
H10C H 0.5794 0.3744 0.8894 0.037 Uiso 1 1 calc R I 1
C11 C 0.5147(2) 0.26849(8) 0.79235(11) 0.0206(4) Uani 1 1 d U . .
H11A H 0.4049 0.2735 0.7900 0.031 Uiso 1 1 calc R J 1
H11B H 0.5443 0.2572 0.8456 0.031 Uiso 1 1 calc R J 1
H11C H 0.5451 0.2388 0.7552 0.031 Uiso 1 1 calc R J 1
C12 C -0.00272(19) 0.53727(8) 0.80349(11) 0.0157(4) Uani 1 1 d U . .
H12A H 0.0131 0.4955 0.8042 0.019 Uiso 1 1 calc R K 1
H12B H 0.0386 0.5522 0.7536 0.019 Uiso 1 1 calc R K 1
C13 C 0.5483(2) 0.35806(8) 0.67275(11) 0.0193(4) Uani 1 1 d U . .
H13A H 0.4384 0.3630 0.6716 0.029 Uiso 1 1 calc R L 1
H13B H 0.5779 0.3300 0.6331 0.029 Uiso 1 1 calc R L 1
H13C H 0.5974 0.3946 0.6615 0.029 Uiso 1 1 calc R L 1
C14 C 1.1631(3) 0.41277(11) 0.61339(13) 0.0367(6) Uani 1 1 d U . .
H14A H 1.1196 0.3754 0.5987 0.044 Uiso 1 1 calc R M 1
H14B H 1.2686 0.4139 0.5943 0.044 Uiso 1 1 calc R M 1
C15 C 1.0776(4) 0.4575(2) 0.5755(2) 0.0978(15) Uani 1 1 d U Y .
H15A H 1.0806 0.4521 0.5185 0.147 Uiso 1 1 calc R . .
H15B H 1.1216 0.4946 0.5888 0.147 Uiso 1 1 calc R . .
H15C H 0.9726 0.4562 0.5934 0.147 Uiso 1 1 calc R . .
C16 C 0.08180(19) 0.56437(8) 0.87275(11) 0.0155(4) Uani 1 1 d U F .
H16A H 0.0334 0.5520 0.9222 0.019 Uiso 1 1 calc R N 1
H16B H 0.0718 0.6063 0.8692 0.019 Uiso 1 1 calc R N 1
C17 C 0.3849(2) 0.60104(8) 0.92339(12) 0.0208(4) Uani 1 1 d U . .
H17A H 0.4919 0.5904 0.9248 0.031 Uiso 1 1 calc R O 1
H17B H 0.3480 0.6063 0.9771 0.031 Uiso 1 1 calc R O 1
H17C H 0.3731 0.6367 0.8941 0.031 Uiso 1 1 calc R O 1
C18 C 0.3058(2) 0.48243(8) 0.93091(11) 0.0188(4) Uani 1 1 d U . .
H18A H 0.4135 0.4730 0.9326 0.028 Uiso 1 1 calc R P 1
H18B H 0.2500 0.4514 0.9056 0.028 Uiso 1 1 calc R P 1
H18C H 0.2684 0.4877 0.9845 0.028 Uiso 1 1 calc R P 1
C19 C 0.3519(2) 0.53656(9) 0.77999(11) 0.0198(4) Uani 1 1 d U . .
H19A H 0.4593 0.5267 0.7830 0.030 Uiso 1 1 calc R Q 1
H19B H 0.3396 0.5719 0.7500 0.030 Uiso 1 1 calc R Q 1
H19C H 0.2966 0.5057 0.7539 0.030 Uiso 1 1 calc R Q 1
C20 C -0.2707(3) 0.55748(11) 0.65710(13) 0.0371(6) Uani 1 1 d U . .
H20A H -0.1667 0.5640 0.6378 0.045 Uiso 1 1 calc R R 1
H20B H -0.3181 0.5949 0.6672 0.045 Uiso 1 1 calc R R 1
C21 C -0.3607(3) 0.52513(14) 0.59699(15) 0.0544(8) Uani 1 1 d U Z .
H21A H -0.3649 0.5471 0.5481 0.082 Uiso 1 1 calc R . .
H21B H -0.4634 0.5190 0.6166 0.082 Uiso 1 1 calc R . .
H21C H -0.3125 0.4883 0.5871 0.082 Uiso 1 1 calc R . .
H1S H 0.110(4) 0.2626(15) 0.2681(19) 0.070(11) Uiso 1 1 d . S 1
H2S H 0.129(3) 0.3209(13) 0.2611(17) 0.046(9) Uiso 1 1 d . T 1
H3S H 0.122(4) 0.6797(13) 0.7455(18) 0.058(10) Uiso 1 1 d . U 1
H4S H 0.224(3) 0.6895(12) 0.8000(17) 0.047(9) Uiso 1 1 d . V 1
H5S H 0.839(3) 0.4511(13) 0.9124(17) 0.051(9) Uiso 1 1 d . W 1
H6S H 0.950(3) 0.4155(11) 0.9048(16) 0.040(8) Uiso 1 1 d . X 1
O1 O 0.77666(16) 0.31411(6) 0.51502(8) 0.0240(3) Uani 1 1 d U F 1
O2 O 0.72143(14) 0.23996(6) 0.61283(7) 0.0176(3) Uani 1 1 d U F 1
O3 O 0.63042(14) 0.22620(6) 0.47007(8) 0.0221(3) Uani 1 1 d U F 1
O4 O 1.16313(16) 0.41798(6) 0.69635(8) 0.0255(3) Uani 1 1 d U Y 1
O5 O 1.11646(15) 0.38838(6) 0.83214(8) 0.0231(3) Uani 1 1 d U Y 1
O6 O 1.15439(15) 0.31170(6) 0.72652(9) 0.0260(3) Uani 1 1 d U Y 1
O7 O -0.26708(15) 0.52437(6) 0.72792(8) 0.0214(3) Uani 1 1 d U Z 1
O8 O -0.22524(15) 0.61541(6) 0.80642(8) 0.0235(3) Uani 1 1 d U Z 1
O9 O -0.27308(14) 0.51835(6) 0.87272(8) 0.0210(3) Uani 1 1 d U Z 1
O10 O 0.88211(19) 0.42427(7) 0.93399(9) 0.0263(3) Uani 1 1 d U A 1
O11 O 0.09051(18) 0.29849(8) 0.28580(9) 0.0284(3) Uani 1 1 d U B 1
O20 O 0.20618(19) 0.66920(6) 0.76341(9) 0.0257(3) Uani 1 1 d U C 1
P1 P 1.23833(5) 0.22357(2) 0.53539(3) 0.01498(11) Uani 1 1 d U D 1
P2 P 0.74725(5) 0.24664(2) 0.52651(3) 0.01507(11) Uani 1 1 d U F 1
P3 P 0.60501(5) 0.33365(2) 0.76745(3) 0.01518(11) Uani 1 1 d U E 1
P4 P 1.09280(5) 0.36764(2) 0.75069(3) 0.01499(11) Uani 1 1 d U Y 1
P5 P 0.27936(5) 0.54633(2) 0.87658(3) 0.01373(10) Uani 1 1 d U F 1
P6 P -0.20317(5) 0.55242(2) 0.80824(3) 0.01530(11) Uani 1 1 d U Z 1

loop_
_atom_site_aniso_label
_atom_site_aniso_U_11
_atom_site_aniso_U_22
_atom_site_aniso_U_33
_atom_site_aniso_U_23
_atom_site_aniso_U_13
_atom_site_aniso_U_12
C1 0.0105(8) 0.0237(10) 0.0190(9) -0.0051(7) -0.0005(7) 0.0006(7)
C2 0.0104(8) 0.0225(10) 0.0209(9) -0.0058(8) -0.0006(7) -0.0006(7)
C3 0.0184(10) 0.0281(11) 0.0226(10) 0.0023(8) 0.0024(8) 0.0005(8)
C4 0.0113(8) 0.0211(9) 0.0182(9) -0.0039(7) -0.0017(7) -0.0009(7)
C5 0.0192(10) 0.0240(10) 0.0239(10) -0.0102(8) -0.0027(8) 0.0059(8)
C6 0.0582(16) 0.0347(13) 0.0290(12) 0.0126(10) 0.0137(11) 0.0040(12)
C7A 0.064(4) 0.040(3) 0.034(3) 0.013(2) -0.004(2) 0.011(3)
C7B 0.098(5) 0.049(3) 0.035(3) 0.012(2) -0.010(3) -0.035(3)
C8 0.0118(9) 0.0191(9) 0.0226(10) -0.0020(7) -0.0019(7) 0.0012(7)
C9 0.0121(9) 0.0238(10) 0.0183(9) 0.0006(7) -0.0009(7) 0.0008(7)
C10 0.0179(10) 0.0306(11) 0.0246(10) -0.0113(9) 0.0023(8) 0.0000(8)
C11 0.0163(9) 0.0251(10) 0.0204(10) 0.0048(8) -0.0034(7) -0.0048(8)
C12 0.0115(8) 0.0179(9) 0.0176(9) -0.0012(7) -0.0001(7) -0.0002(7)
C13 0.0160(9) 0.0235(10) 0.0182(9) 0.0013(8) -0.0016(7) 0.0012(7)
C14 0.0303(12) 0.0541(15) 0.0257(12) 0.0139(11) 0.0051(9) 0.0054(11)
C15 0.084(3) 0.154(4) 0.056(2) 0.056(2) 0.0169(19) 0.063(3)
C16 0.0110(8) 0.0167(9) 0.0187(9) -0.0023(7) -0.0001(7) 0.0017(7)
C17 0.0181(9) 0.0186(10) 0.0257(10) -0.0009(8) -0.0055(8) -0.0027(7)
C18 0.0213(10) 0.0149(9) 0.0200(9) -0.0004(7) -0.0009(7) 0.0027(7)
C19 0.0136(9) 0.0282(10) 0.0177(9) -0.0012(8) 0.0017(7) 0.0001(8)
C20 0.0385(13) 0.0507(15) 0.0220(11) 0.0052(10) -0.0060(10) -0.0092(11)
C21 0.0539(17) 0.083(2) 0.0258(13) -0.0024(13) -0.0081(12) -0.0134(15)
O1 0.0312(8) 0.0194(7) 0.0213(7) 0.0022(6) 0.0062(6) 0.0029(6)
O2 0.0128(6) 0.0244(7) 0.0158(7) 0.0019(5) 0.0005(5) 0.0007(5)
O3 0.0127(6) 0.0345(8) 0.0193(7) -0.0001(6) -0.0037(5) 0.0012(6)
O4 0.0230(7) 0.0279(8) 0.0256(8) 0.0035(6) 0.0022(6) -0.0019(6)
O5 0.0195(7) 0.0278(8) 0.0220(7) -0.0076(6) -0.0043(6) 0.0019(6)
O6 0.0185(7) 0.0225(7) 0.0370(8) -0.0091(6) 0.0001(6) 0.0037(6)
O7 0.0161(7) 0.0277(7) 0.0204(7) -0.0008(6) -0.0038(5) -0.0018(6)
O8 0.0190(7) 0.0189(7) 0.0326(8) 0.0003(6) 0.0006(6) 0.0038(5)
O9 0.0146(7) 0.0259(7) 0.0226(7) 0.0038(6) 0.0023(5) 0.0003(5)
O10 0.0322(9) 0.0252(8) 0.0214(8) 0.0032(6) 0.0053(7) 0.0050(7)
O11 0.0298(9) 0.0292(9) 0.0262(8) 0.0009(7) 0.0004(7) -0.0038(7)
O20 0.0290(9) 0.0235(8) 0.0245(8) -0.0024(6) -0.0025(6) 0.0012(6)
P1 0.0096(2) 0.0186(2) 0.0168(2) -0.00417(18) -0.00061(17) 0.00063(17)
P2 0.0103(2) 0.0191(2) 0.0158(2) 0.00024(18) 0.00018(17) 0.00142(17)
P3 0.0111(2) 0.0190(2) 0.0155(2) -0.00247(18) -0.00057(17) -0.00027(17)
P4 0.0109(2) 0.0185(2) 0.0155(2) -0.00117(18) -0.00060(17) 0.00007(17)
P5 0.0113(2) 0.0147(2) 0.0152(2) -0.00062(17) -0.00106(17) -0.00045(17)
P6 0.0104(2) 0.0174(2) 0.0181(2) -0.00041(18) 0.00012(17) 0.00095(17)

loop_
_atom_type_symbol
_atom_type_description
_atom_type_scat_dispersion_real
_atom_type_scat_dispersion_imag
_atom_type_scat_source
C C 0.0033 0.0016 'International Tables Vol C Tables 4.2.6.8 and 6.1.1.4'
H H 0.0000 0.0000 'International Tables Vol C Tables 4.2.6.8 and 6.1.1.4'
O O 0.0106 0.0060 'International Tables Vol C Tables 4.2.6.8 and 6.1.1.4'
P P 0.1023 0.0942 'International Tables Vol C Tables 4.2.6.8 and 6.1.1.4'

loop_
_geom_angle_atom_site_label_1
_geom_angle_atom_site_label_2
_geom_angle_atom_site_label_3
_geom_angle
C2 C1 P1 114.92(13)
C2 C1 H1A 108.5
P1 C1 H1A 108.5
C2 C1 H1B 108.5
P1 C1 H1B 108.5
H1A C1 H1B 107.5
C1 C2 P2 110.65(13)
C1 C2 H2A 109.5
P2 C2 H2A 109.5
C1 C2 H2B 109.5
P2 C2 H2B 109.5
H2A C2 H2B 108.1
P1 C3 H3A 109.5
P1 C3 H3B 109.5
H3A C3 H3B 109.5
P1 C3 H3C 109.5
H3A C3 H3C 109.5
H3B C3 H3C 109.5
P1 C4 H4A 109.5
P1 C4 H4B 109.5
H4A C4 H4B 109.5
P1 C4 H4C 109.5
H4A C4 H4C 109.5
H4B C4 H4C 109.5
P1 C5 H5A 109.5
P1 C5 H5B 109.5
H5A C5 H5B 109.5
P1 C5 H5C 109.5
H5A C5 H5C 109.5
H5B C5 H5C 109.5
C7B C6 O1 115.5(3)
C7A C6 O1 108.7(3)
C7A C6 H6A 110.0
O1 C6 H6A 110.0
C7A C6 H6B 110.0
O1 C6 H6B 110.0
H6A C6 H6B 108.3
C7B C6 H6C 108.6
O1 C6 H6C 108.5
C7B C6 H6D 108.4
O1 C6 H6D 108.2
H6C C6 H6D 107.5
C6 C7A H34A 109.5
C6 C7A H34B 109.5
H34A C7A H34B 109.5
C6 C7A H34C 109.5
H34A C7A H34C 109.5
H34B C7A H34C 109.5
C6 C7B H34D 109.5
C6 C7B H34E 109.5
H34D C7B H34E 109.5
C6 C7B H34F 109.5
H34D C7B H34F 109.5
H34E C7B H34F 109.5
C9 C8 P3 112.97(13)
C9 C8 H8A 109.0
P3 C8 H8A 109.0
C9 C8 H8B 109.0
P3 C8 H8B 109.0
H8A C8 H8B 107.8
C8 C9 P4 110.80(12)
C8 C9 H9A 109.5
P4 C9 H9A 109.5
C8 C9 H9B 109.5
P4 C9 H9B 109.5
H9A C9 H9B 108.1
P3 C10 H10A 109.5
P3 C10 H10B 109.5
H10A C10 H10B 109.5
P3 C10 H10C 109.5
H10A C10 H10C 109.5
H10B C10 H10C 109.5
P3 C11 H11A 109.5
P3 C11 H11B 109.5
H11A C11 H11B 109.5
P3 C11 H11C 109.5
H11A C11 H11C 109.5
H11B C11 H11C 109.5
C16 C12 P6 111.13(12)
C16 C12 H12A 109.4
P6 C12 H12A 109.4
C16 C12 H12B 109.4
P6 C12 H12B 109.4
H12A C12 H12B 108.0
P3 C13 H13A 109.5
P3 C13 H13B 109.5
H13A C13 H13B 109.5
P3 C13 H13C 109.5
H13A C13 H13C 109.5
H13B C13 H13C 109.5
O4 C14 C15 112.4(2)
O4 C14 H14A 109.1
C15 C14 H14A 109.1
O4 C14 H14B 109.1
C15 C14 H14B 109.1
H14A C14 H14B 107.9
C14 C15 H15A 109.5
C14 C15 H15B 109.5
H15A C15 H15B 109.5
C14 C15 H15C 109.5
H15A C15 H15C 109.5
H15B C15 H15C 109.5
C12 C16 P5 113.74(12)
C12 C16 H16A 108.8
P5 C16 H16A 108.8
C12 C16 H16B 108.8
P5 C16 H16B 108.8
H16A C16 H16B 107.7
P5 C17 H17A 109.5
P5 C17 H17B 109.5
H17A C17 H17B 109.5
P5 C17 H17C 109.5
H17A C17 H17C 109.5
H17B C17 H17C 109.5
P5 C18 H18A 109.5
P5 C18 H18B 109.5
H18A C18 H18B 109.5
P5 C18 H18C 109.5
H18A C18 H18C 109.5
H18B C18 H18C 109.5
P5 C19 H19A 109.5
P5 C19 H19B 109.5
H19A C19 H19B 109.5
P5 C19 H19C 109.5
H19A C19 H19C 109.5
H19B C19 H19C 109.5
O7 C20 C21 108.1(2)
O7 C20 H20A 110.1
C21 C20 H20A 110.1
O7 C20 H20B 110.1
C21 C20 H20B 110.1
H20A C20 H20B 108.4
C20 C21 H21A 109.5
C20 C21 H21B 109.5
H21A C21 H21B 109.5
C20 C21 H21C 109.5
H21A C21 H21C 109.5
H21B C21 H21C 109.5
C6 O1 P2 118.61(14)
C14 O4 P4 120.36(14)
C20 O7 P6 119.80(13)
H5S O10 H6S 105(3)
H1S O11 H2S 112(3)
H3S O20 H4S 107(3)
C4 P1 C5 109.61(9)
C4 P1 C3 110.13(9)
C5 P1 C3 109.21(10)
C4 P1 C1 107.66(9)
C5 P1 C1 110.61(9)
C3 P1 C1 109.60(9)
O3 P2 O2 119.54(8)
O3 P2 O1 110.43(8)
O2 P2 O1 104.26(8)
O3 P2 C2 109.50(8)
O2 P2 C2 109.26(8)
O1 P2 C2 102.41(8)
C10 P3 C11 108.65(10)
C10 P3 C13 107.29(10)
C11 P3 C13 111.49(9)
C10 P3 C8 109.24(9)
C11 P3 C8 109.35(9)
C13 P3 C8 110.75(9)
O6 P4 O5 119.95(8)
O6 P4 O4 110.15(8)
O5 P4 O4 103.91(8)
O6 P4 C9 109.68(9)
O5 P4 C9 108.86(8)
O4 P4 C9 102.85(8)
C17 P5 C18 107.93(9)
C17 P5 C19 108.50(10)
C18 P5 C19 108.96(9)
C17 P5 C16 110.86(9)
C18 P5 C16 110.12(9)
C19 P5 C16 110.40(9)
O8 P6 O9 119.45(8)
O8 P6 O7 109.87(8)
O9 P6 O7 105.00(8)
O8 P6 C12 108.78(8)
O9 P6 C12 109.57(8)
O7 P6 C12 102.87(8)

loop_
_geom_bond_atom_site_label_1
_geom_bond_atom_site_label_2
_geom_bond_distance
C1 C2 1.540(2)
C1 P1 1.7889(18)
C1 H1A 0.9900
C1 H1B 0.9900
C2 P2 1.8092(18)
C2 H2A 0.9900
C2 H2B 0.9900
C3 P1 1.787(2)
C3 H3A 0.9800
C3 H3B 0.9800
C3 H3C 0.9800
C4 P1 1.7689(18)
C4 H4A 0.9800
C4 H4B 0.9800
C4 H4C 0.9800
C5 P1 1.7760(19)
C5 H5A 0.9800
C5 H5B 0.9800
C5 H5C 0.9800
C6 C7B 1.367(6)
C6 C7A 1.428(6)
C6 O1 1.442(3)
C6 H6A 0.9900
C6 H6B 0.9900
C6 H6C 0.9700
C6 H6D 0.9700
C7A H6D 1.1204
C7A H34A 0.9800
C7A H34B 0.9800
C7A H34C 0.9800
C7B H34D 0.9800
C7B H34E 0.9800
C7B H34F 0.9800
C8 C9 1.533(3)
C8 P3 1.7960(18)
C8 H8A 0.9900
C8 H8B 0.9900
C9 P4 1.8140(18)
C9 H9A 0.9900
C9 H9B 0.9900
C10 P3 1.7785(19)
C10 H10A 0.9800
C10 H10B 0.9800
C10 H10C 0.9800
C11 P3 1.7784(19)
C11 H11A 0.9800
C11 H11B 0.9800
C11 H11C 0.9800
C12 C16 1.534(2)
C12 P6 1.8125(18)
C12 H12A 0.9900
C12 H12B 0.9900
C13 P3 1.7839(19)
C13 H13A 0.9800
C13 H13B 0.9800
C13 H13C 0.9800
C14 O4 1.419(3)
C14 C15 1.447(4)
C14 H14A 0.9900
C14 H14B 0.9900
C15 H15A 0.9800
C15 H15B 0.9800
C15 H15C 0.9800
C16 P5 1.8012(18)
C16 H16A 0.9900
C16 H16B 0.9900
C17 P5 1.7769(19)
C17 H17A 0.9800
C17 H17B 0.9800
C17 H17C 0.9800
C18 P5 1.7785(19)
C18 H18A 0.9800
C18 H18B 0.9800
C18 H18C 0.9800
C19 P5 1.7829(19)
C19 H19A 0.9800
C19 H19B 0.9800
C19 H19C 0.9800
C20 O7 1.436(3)
C20 C21 1.503(3)
C20 H20A 0.9900
C20 H20B 0.9900
C21 H21A 0.9800
C21 H21B 0.9800
C21 H21C 0.9800
O1 P2 1.6177(14)
O2 P2 1.4975(13)
O3 P2 1.4905(13)
O4 P4 1.6264(15)
O5 P4 1.4854(14)
O6 P4 1.4812(14)
O7 P6 1.6201(14)
O8 P6 1.4924(14)
O9 P6 1.4946(14)
O10 H5S 0.82(3)
O10 H6S 0.81(3)
O11 H1S 0.91(4)
O11 H2S 0.76(3)
O20 H3S 0.84(3)
O20 H4S 0.80(3)

loop_
_geom_torsion_atom_site_label_1
_geom_torsion_atom_site_label_2
_geom_torsion_atom_site_label_3
_geom_torsion_atom_site_label_4
_geom_torsion
P1 C1 C2 P2 -159.07(10)
P3 C8 C9 P4 168.34(10)
P6 C12 C16 P5 175.17(9)
C7B C6 O1 P2 -168.5(4)
C7A C6 O1 P2 124.4(3)
C15 C14 O4 P4 119.2(3)
C21 C20 O7 P6 -169.53(17)
C2 C1 P1 C4 -172.49(14)
C2 C1 P1 C5 -52.75(17)
C2 C1 P1 C3 67.71(16)
C6 O1 P2 O3 -39.27(18)
C6 O1 P2 O2 -168.87(16)
C6 O1 P2 C2 77.27(17)
C1 C2 P2 O3 -170.60(13)
C1 C2 P2 O2 -37.93(16)
C1 C2 P2 O1 72.20(15)
C9 C8 P3 C10 -79.03(16)
C9 C8 P3 C11 162.18(13)
C9 C8 P3 C13 38.93(16)
C14 O4 P4 O6 49.29(17)
C14 O4 P4 O5 178.99(15)
C14 O4 P4 C9 -67.56(17)
C8 C9 P4 O6 60.71(15)
C8 C9 P4 O5 -72.33(15)
C8 C9 P4 O4 177.89(13)
C12 C16 P5 C17 152.26(13)
C12 C16 P5 C18 -88.37(15)
C12 C16 P5 C19 31.99(16)
C20 O7 P6 O8 27.19(18)
C20 O7 P6 O9 156.84(16)
C20 O7 P6 C12 -88.51(17)
C16 C12 P6 O8 59.57(15)
C16 C12 P6 O9 -72.66(14)
C16 C12 P6 O7 176.06(12)
